data_2232226
loop_
_publ_author_name
'Stetskiv, Andrij'
'Tarasiuk, Ivan'
'Misztal, Renata'
'Pavlyuk, Volodymyr'

_publ_section_title
;
 Pentaterbium lithium tristannide, Tb~5~LiSn~3~
;
_journal_coeditor_code FF2031
_journal_issue 11
_journal_name_full 'Acta Crystallographica Section E'
_journal_page_first i61
_journal_paper_doi 10.1107/S1600536811041328
_journal_volume 67
_journal_year 2011
_chemical_formula_iupac 'Tb5 Li Sn3'
_chemical_formula_sum 'Li Sn3 Tb5'
_chemical_formula_weight 1157.72
_chemical_name_systematic
;
Pentaterbium lithium tristannide
;
_space_group_IT_number 193
_symmetry_cell_setting hexagonal
_symmetry_space_group_name_Hall '-P 6c 2'
_symmetry_space_group_name_H-M 'P 63/m c m'
_atom_sites_solution_primary direct
_atom_sites_solution_secondary difmap
_audit_creation_method SHELXL-97
_cell_angle_alpha 90.00
_cell_angle_beta 90.00
_cell_angle_gamma 120.00
_cell_formula_units_Z 2
_cell_length_a 9.0122(14)
_cell_length_b 9.0122(14)
_cell_length_c 6.5744(13)
_cell_measurement_reflns_used 1907
_cell_measurement_temperature 293(2)
_cell_measurement_theta_max 27.41
_cell_measurement_theta_min 2.61
_cell_volume 462.43(14)
_computing_cell_refinement 'CrysAlis CCD (Oxford Diffraction, 2008)'
_computing_data_collection 'CrysAlis CCD (Oxford Diffraction, 2008)'
_computing_data_reduction 'CrysAlis RED (Oxford Diffraction, 2008)'
_computing_molecular_graphics 'DIAMOND (Brandenburg, 2006)'
_computing_publication_material 'SHELXL97 (Sheldrick, 2008)'
_computing_structure_refinement 'SHELXL97 (Sheldrick, 2008)'
_computing_structure_solution 'SHELXS97 (Sheldrick, 2008)'
_diffrn_ambient_temperature 293(2)
_diffrn_detector_area_resol_mean 0
_diffrn_measured_fraction_theta_full 1.000
_diffrn_measured_fraction_theta_max 1.000
_diffrn_measurement_device_type 'Oxford Diffraction Xcalibur3 CCD'
_diffrn_measurement_method \w
_diffrn_radiation_monochromator graphite
_diffrn_radiation_source 'fine-focus sealed tube'
_diffrn_radiation_type MoK\a
_diffrn_radiation_wavelength 0.71073
_diffrn_reflns_av_R_equivalents 0.0210
_diffrn_reflns_av_sigmaI/netI 0.0069
_diffrn_reflns_limit_h_max 11
_diffrn_reflns_limit_h_min -11
_diffrn_reflns_limit_k_max 11
_diffrn_reflns_limit_k_min -11
_diffrn_reflns_limit_l_max 8
_diffrn_reflns_limit_l_min 0
_diffrn_reflns_number 1907
_diffrn_reflns_theta_full 27.41
_diffrn_reflns_theta_max 27.41
_diffrn_reflns_theta_min 2.61
_diffrn_standards_decay_% 0
_diffrn_standards_interval_count 0
_diffrn_standards_interval_time 0
_diffrn_standards_number 0
_exptl_absorpt_coefficient_mu 45.559
_exptl_absorpt_correction_T_max 0.657
_exptl_absorpt_correction_T_min 0.322
_exptl_absorpt_correction_type analytical
_exptl_absorpt_process_details '(CrysAlis RED; Oxford Diffraction, 2008)'
_exptl_crystal_colour 'metallic dark grey'
_exptl_crystal_density_diffrn 8.315
_exptl_crystal_density_method 'not measured'
_exptl_crystal_description prism
_exptl_crystal_F_000 956
_exptl_crystal_size_max 0.07
_exptl_crystal_size_mid 0.05
_exptl_crystal_size_min 0.03
_refine_diff_density_max 1.083
_refine_diff_density_min -1.468
_refine_ls_extinction_method none
_refine_ls_goodness_of_fit_ref 1.325
_refine_ls_matrix_type full
_refine_ls_number_parameters 14
_refine_ls_number_reflns 216
_refine_ls_number_restraints 0
_refine_ls_restrained_S_all 1.325
_refine_ls_R_factor_all 0.0212
_refine_ls_R_factor_gt 0.0207
_refine_ls_shift/su_max 0.000
_refine_ls_shift/su_mean 0.000
_refine_ls_structure_factor_coef Fsqd
_refine_ls_weighting_details 'calc w=1/[\s^2^(Fo^2^)+(0.0268P)^2^+3.9770P] where P=(Fo^2^+2Fc^2^)/3'
_refine_ls_weighting_scheme calc
_refine_ls_wR_factor_gt 0.0655
_refine_ls_wR_factor_ref 0.0658
_reflns_number_gt 207
_reflns_number_total 216
_reflns_threshold_expression I>2sigma(I)
_cod_data_source_file ff2031.cif
_cod_data_source_block I
_cod_original_cell_volume 462.4(2)
_cod_database_code 2232226
_cod_database_fobs_code 2232226

loop_
_symmetry_equiv_pos_as_xyz
'x, y, z'
'-y, x-y, z'
'-x+y, -x, z'
'-x, -y, z+1/2'
'y, -x+y, z+1/2'
'x-y, x, z+1/2'
'y, x, -z+1/2'
'x-y, -y, -z+1/2'
'-x, -x+y, -z+1/2'
'-y, -x, -z'
'-x+y, y, -z'
'x, x-y, -z'
'-x, -y, -z'
'y, -x+y, -z'
'x-y, x, -z'
'x, y, -z-1/2'
'-y, x-y, -z-1/2'
'-x+y, -x, -z-1/2'
'-y, -x, z-1/2'
'-x+y, y, z-1/2'
'x, x-y, z-1/2'
'y, x, z'
'x-y, -y, z'
'-x, -x+y, z'

loop_
_atom_site_type_symbol
_atom_site_label
_atom_site_fract_x
_atom_site_fract_y
_atom_site_fract_z
_atom_site_U_iso_or_equiv
_atom_site_adp_type
_atom_site_calc_flag
_atom_site_refinement_flags
_atom_site_occupancy
_atom_site_symmetry_multiplicity
Tb Tb1 0.25088(10) 0.0000 0.2500 0.0479(3) Uani d S 1 4
Tb Tb2 0.3333 0.6667 0.0000 0.0535(3) Uani d S 1 6
Sn Sn3 0.60694(14) 0.0000 0.2500 0.0493(4) Uani d S 1 4
Li Li4 0.0000 0.0000 0.0000 0.055(13) Uani d S 1 12

loop_
_atom_site_aniso_label
_atom_site_aniso_U_11
_atom_site_aniso_U_22
_atom_site_aniso_U_33
_atom_site_aniso_U_12
_atom_site_aniso_U_13
_atom_site_aniso_U_23
Tb1 0.0478(4) 0.0481(5) 0.0479(5) 0.0241(3) 0.000 0.000
Tb2 0.0536(4) 0.0536(4) 0.0532(6) 0.0268(2) 0.000 0.000
Sn3 0.0491(5) 0.0493(7) 0.0496(6) 0.0247(4) 0.000 0.000
Li4 0.07(2) 0.07(2) 0.03(2) 0.033(11) 0.000 0.000

loop_
_atom_type_symbol
_atom_type_description
_atom_type_scat_dispersion_real
_atom_type_scat_dispersion_imag
_atom_type_scat_source
Li Li -0.0003 0.0001 'International Tables Vol C Tables 4.2.6.8 and 6.1.1.4'
Sn Sn -0.6537 1.4246 'International Tables Vol C Tables 4.2.6.8 and 6.1.1.4'
Tb Tb -0.1723 4.1537 'International Tables Vol C Tables 4.2.6.8 and 6.1.1.4'

loop_
_geom_angle_atom_site_label_1
_geom_angle_atom_site_label_2
_geom_angle_atom_site_label_3
_geom_angle_site_symmetry_1
_geom_angle_site_symmetry_3
_geom_angle
Li4 Tb1 Li4 . 4 72.03(3)
Li4 Tb1 Sn3 . 2_545 82.67(2)
Li4 Tb1 Sn3 4 2_545 82.67(2)
Li4 Tb1 Sn3 . 3_665 82.67(2)
Li4 Tb1 Sn3 4 3_665 82.67(2)
Sn3 Tb1 Sn3 2_545 3_665 161.86(5)
Li4 Tb1 Sn3 . . 143.985(13)
Li4 Tb1 Sn3 4 . 143.985(13)
Sn3 Tb1 Sn3 2_545 . 99.07(2)
Sn3 Tb1 Sn3 3_665 . 99.07(2)
Li4 Tb1 Sn3 . 13_656 147.31(3)
Li4 Tb1 Sn3 4 13_656 75.28(2)
Sn3 Tb1 Sn3 2_545 13_656 93.283(5)
Sn3 Tb1 Sn3 3_665 13_656 93.283(5)
Sn3 Tb1 Sn3 . 13_656 68.70(3)
Li4 Tb1 Sn3 . 13_655 75.28(2)
Li4 Tb1 Sn3 4 13_655 147.31(3)
Sn3 Tb1 Sn3 2_545 13_655 93.283(5)
Sn3 Tb1 Sn3 3_665 13_655 93.283(5)
Sn3 Tb1 Sn3 . 13_655 68.70(3)
Sn3 Tb1 Sn3 13_656 13_655 137.41(5)
Li4 Tb1 Tb2 . 1_545 102.887(9)
Li4 Tb1 Tb2 4 1_545 136.924(8)
Sn3 Tb1 Tb2 2_545 1_545 54.444(14)
Sn3 Tb1 Tb2 3_665 1_545 140.12(2)
Sn3 Tb1 Tb2 . 1_545 53.886(12)
Sn3 Tb1 Tb2 13_656 1_545 100.83(2)
Sn3 Tb1 Tb2 13_655 1_545 51.970(13)
Li4 Tb1 Tb2 . 4_665 136.924(8)
Li4 Tb1 Tb2 4 4_665 102.887(9)
Sn3 Tb1 Tb2 2_545 4_665 140.12(2)
Sn3 Tb1 Tb2 3_665 4_665 54.444(14)
Sn3 Tb1 Tb2 . 4_665 53.886(12)
Sn3 Tb1 Tb2 13_656 4_665 51.970(13)
Sn3 Tb1 Tb2 13_655 4_665 100.83(2)
Tb2 Tb1 Tb2 1_545 4_665 107.77(2)
Li4 Tb1 Tb2 . 16_546 136.924(8)
Li4 Tb1 Tb2 4 16_546 102.887(9)
Sn3 Tb1 Tb2 2_545 16_546 54.444(14)
Sn3 Tb1 Tb2 3_665 16_546 140.12(2)
Sn3 Tb1 Tb2 . 16_546 53.886(12)
Sn3 Tb1 Tb2 13_656 16_546 51.970(13)
Sn3 Tb1 Tb2 13_655 16_546 100.83(2)
Tb2 Tb1 Tb2 1_545 16_546 51.122(14)
Tb2 Tb1 Tb2 4_665 16_546 86.152(16)
Li4 Tb1 Tb2 . 13_665 102.887(9)
Li4 Tb1 Tb2 4 13_665 136.924(8)
Sn3 Tb1 Tb2 2_545 13_665 140.12(2)
Sn3 Tb1 Tb2 3_665 13_665 54.444(14)
Sn3 Tb1 Tb2 . 13_665 53.886(12)
Sn3 Tb1 Tb2 13_656 13_665 100.83(2)
Sn3 Tb1 Tb2 13_655 13_665 51.970(13)
Tb2 Tb1 Tb2 1_545 13_665 86.152(16)
Tb2 Tb1 Tb2 4_665 13_665 51.122(14)
Tb2 Tb1 Tb2 16_546 13_665 107.77(2)
Li4 Tb1 Tb1 . 3 45.533(9)
Li4 Tb1 Tb1 4 3 45.533(9)
Sn3 Tb1 Tb1 2_545 3 50.93(2)
Sn3 Tb1 Tb1 3_665 3 110.93(2)
Sn3 Tb1 Tb1 . 3 150.0
Sn3 Tb1 Tb1 13_656 3 108.33(2)
Sn3 Tb1 Tb1 13_655 3 108.33(2)
Tb2 Tb1 Tb1 1_545 3 99.726(11)
Tb2 Tb1 Tb1 4_665 3 148.420(11)
Tb2 Tb1 Tb1 16_546 3 99.726(11)
Tb2 Tb1 Tb1 13_665 3 148.420(11)
Sn3 Tb2 Sn3 14_565 1_565 163.38(4)
Sn3 Tb2 Sn3 14_565 2 72.44(2)
Sn3 Tb2 Sn3 1_565 2 96.334(10)
Sn3 Tb2 Sn3 14_565 13_665 96.334(10)
Sn3 Tb2 Sn3 1_565 13_665 72.44(2)
Sn3 Tb2 Sn3 2 13_665 97.06(4)
Sn3 Tb2 Sn3 14_565 15 96.334(10)
Sn3 Tb2 Sn3 1_565 15 97.06(4)
Sn3 Tb2 Sn3 2 15 163.38(4)
Sn3 Tb2 Sn3 13_665 15 96.334(10)
Sn3 Tb2 Sn3 14_565 3_665 97.06(4)
Sn3 Tb2 Sn3 1_565 3_665 96.334(10)
Sn3 Tb2 Sn3 2 3_665 96.334(10)
Sn3 Tb2 Sn3 13_665 3_665 163.38(4)
Sn3 Tb2 Sn3 15 3_665 72.44(2)
Sn3 Tb2 Tb2 14_565 16_556 120.643(7)
Sn3 Tb2 Tb2 1_565 16_556 59.357(8)
Sn3 Tb2 Tb2 2 16_556 59.357(7)
Sn3 Tb2 Tb2 13_665 16_556 120.643(8)
Sn3 Tb2 Tb2 15 16_556 120.643(7)
Sn3 Tb2 Tb2 3_665 16_556 59.357(7)
Sn3 Tb2 Tb2 14_565 16 59.357(7)
Sn3 Tb2 Tb2 1_565 16 120.643(7)
Sn3 Tb2 Tb2 2 16 120.643(8)
Sn3 Tb2 Tb2 13_665 16 59.357(8)
Sn3 Tb2 Tb2 15 16 59.357(7)
Sn3 Tb2 Tb2 3_665 16 120.643(7)
Tb2 Tb2 Tb2 16_556 16 180.0
Sn3 Tb2 Tb1 14_565 1_565 110.39(2)
Sn3 Tb2 Tb1 1_565 1_565 53.50(2)
Sn3 Tb2 Tb1 2 1_565 51.60(2)
Sn3 Tb2 Tb1 13_665 1_565 59.520(16)
Sn3 Tb2 Tb1 15 1_565 144.94(2)
Sn3 Tb2 Tb1 3_665 1_565 123.785(13)
Tb2 Tb2 Tb1 16_556 1_565 64.439(7)
Tb2 Tb2 Tb1 16 1_565 115.561(7)
Sn3 Tb2 Tb1 14_565 14_565 53.50(2)
Sn3 Tb2 Tb1 1_565 14_565 110.39(2)
Sn3 Tb2 Tb1 2 14_565 59.520(16)
Sn3 Tb2 Tb1 13_665 14_565 51.60(2)
Sn3 Tb2 Tb1 15 14_565 123.785(13)
Sn3 Tb2 Tb1 3_665 14_565 144.94(2)
Tb2 Tb2 Tb1 16_556 14_565 115.561(7)
Tb2 Tb2 Tb1 16 14_565 64.439(7)
Tb1 Tb2 Tb1 1_565 14_565 63.16(2)
Sn3 Tb2 Tb1 14_565 2 59.520(16)
Sn3 Tb2 Tb1 1_565 2 123.785(13)
Sn3 Tb2 Tb1 2 2 53.50(2)
Sn3 Tb2 Tb1 13_665 2 144.94(2)
Sn3 Tb2 Tb1 15 2 110.39(2)
Sn3 Tb2 Tb1 3_665 2 51.60(2)
Tb2 Tb2 Tb1 16_556 2 64.439(7)
Tb2 Tb2 Tb1 16 2 115.561(7)
Tb1 Tb2 Tb1 1_565 2 102.753(8)
Tb1 Tb2 Tb1 14_565 2 93.848(16)
Sn3 Tb2 Tb1 14_565 13_665 123.785(13)
Sn3 Tb2 Tb1 1_565 13_665 59.520(16)
Sn3 Tb2 Tb1 2 13_665 144.94(2)
Sn3 Tb2 Tb1 13_665 13_665 53.50(2)
Sn3 Tb2 Tb1 15 13_665 51.60(2)
Sn3 Tb2 Tb1 3_665 13_665 110.39(2)
Tb2 Tb2 Tb1 16_556 13_665 115.561(7)
Tb2 Tb2 Tb1 16 13_665 64.439(7)
Tb1 Tb2 Tb1 1_565 13_665 93.848(16)
Tb1 Tb2 Tb1 14_565 13_665 102.753(8)
Tb1 Tb2 Tb1 2 13_665 160.55(2)
Tb1 Sn3 Tb1 2_655 3_655 78.14(5)
Tb1 Sn3 Tb1 2_655 . 140.93(2)
Tb1 Sn3 Tb1 3_655 . 140.93(2)
Tb1 Sn3 Tb2 2_655 4_665 73.951(16)
Tb1 Sn3 Tb2 3_655 4_665 137.78(3)
Tb1 Sn3 Tb2 . 4_665 72.61(2)
Tb1 Sn3 Tb2 2_655 1_545 137.78(3)
Tb1 Sn3 Tb2 3_655 1_545 73.951(16)
Tb1 Sn3 Tb2 . 1_545 72.61(2)
Tb2 Sn3 Tb2 4_665 1_545 145.22(4)
Tb1 Sn3 Tb2 2_655 13_665 73.951(16)
Tb1 Sn3 Tb2 3_655 13_665 137.78(3)
Tb1 Sn3 Tb2 . 13_665 72.61(2)
Tb2 Sn3 Tb2 4_665 13_665 61.287(15)
Tb2 Sn3 Tb2 1_545 13_665 107.56(2)
Tb1 Sn3 Tb2 2_655 16_546 137.78(3)
Tb1 Sn3 Tb2 3_655 16_546 73.951(16)
Tb1 Sn3 Tb2 . 16_546 72.61(2)
Tb2 Sn3 Tb2 4_665 16_546 107.56(2)
Tb2 Sn3 Tb2 1_545 16_546 61.287(15)
Tb2 Sn3 Tb2 13_665 16_546 145.22(4)
Tb1 Sn3 Tb1 2_655 13_656 73.62(2)
Tb1 Sn3 Tb1 3_655 13_656 73.62(2)
Tb1 Sn3 Tb1 . 13_656 111.30(3)
Tb2 Sn3 Tb1 4_665 13_656 68.510(11)
Tb2 Sn3 Tb1 1_545 13_656 125.693(6)
Tb2 Sn3 Tb1 13_665 13_656 125.693(6)
Tb2 Sn3 Tb1 16_546 13_656 68.510(11)
Tb1 Sn3 Tb1 2_655 13_655 73.62(2)
Tb1 Sn3 Tb1 3_655 13_655 73.62(2)
Tb1 Sn3 Tb1 . 13_655 111.30(3)
Tb2 Sn3 Tb1 4_665 13_655 125.693(6)
Tb2 Sn3 Tb1 1_545 13_655 68.510(11)
Tb2 Sn3 Tb1 13_665 13_655 68.510(11)
Tb2 Sn3 Tb1 16_546 13_655 125.693(6)
Tb1 Sn3 Tb1 13_656 13_655 137.41(5)
Tb1 Li4 Tb1 14 13 88.933(19)
Tb1 Li4 Tb1 14 . 91.067(19)
Tb1 Li4 Tb1 13 . 180.0
Tb1 Li4 Tb1 14 2 180.0
Tb1 Li4 Tb1 13 2 91.067(19)
Tb1 Li4 Tb1 . 2 88.933(19)
Tb1 Li4 Tb1 14 3 91.067(19)
Tb1 Li4 Tb1 13 3 91.067(19)
Tb1 Li4 Tb1 . 3 88.933(19)
Tb1 Li4 Tb1 2 3 88.933(19)
Tb1 Li4 Tb1 14 15 88.933(19)
Tb1 Li4 Tb1 13 15 88.933(19)
Tb1 Li4 Tb1 . 15 91.067(19)
Tb1 Li4 Tb1 2 15 91.067(19)
Tb1 Li4 Tb1 3 15 180.00(7)
Tb1 Li4 Li4 14 4 126.015(13)
Tb1 Li4 Li4 13 4 126.015(13)
Tb1 Li4 Li4 . 4 53.985(13)
Tb1 Li4 Li4 2 4 53.985(13)
Tb1 Li4 Li4 3 4 53.985(13)
Tb1 Li4 Li4 15 4 126.015(13)
Tb1 Li4 Li4 14 4_554 53.985(13)
Tb1 Li4 Li4 13 4_554 53.985(13)
Tb1 Li4 Li4 . 4_554 126.015(13)
Tb1 Li4 Li4 2 4_554 126.015(13)
Tb1 Li4 Li4 3 4_554 126.015(13)
Tb1 Li4 Li4 15 4_554 53.985(13)
Li4 Li4 Li4 4 4_554 180.0

loop_
_geom_bond_atom_site_label_1
_geom_bond_atom_site_label_2
_geom_bond_site_symmetry_2
_geom_bond_distance
Tb1 Li4 . 2.7952(8)
Tb1 Li4 4 2.7952(8)
Tb1 Sn3 2_545 3.1066(11)
Tb1 Sn3 3_665 3.1066(11)
Tb1 Sn3 . 3.2090(16)
Tb1 Sn3 13_656 3.5281(8)
Tb1 Sn3 13_655 3.5281(8)
Tb1 Tb2 1_545 3.8093(7)
Tb1 Tb2 4_665 3.8093(7)
Tb1 Tb2 16_546 3.8093(7)
Tb1 Tb2 13_665 3.8093(7)
Tb1 Tb1 3 3.9161(17)
Tb2 Sn3 14_565 3.2247(6)
Tb2 Sn3 1_565 3.2247(6)
Tb2 Sn3 2 3.2247(6)
Tb2 Sn3 13_665 3.2247(6)
Tb2 Sn3 15 3.2247(6)
Tb2 Sn3 3_665 3.2247(6)
Tb2 Tb2 16_556 3.2872(6)
Tb2 Tb2 16 3.2872(6)
Tb2 Tb1 1_565 3.8093(7)
Tb2 Tb1 14_565 3.8093(7)
Tb2 Tb1 2 3.8093(8)
Tb2 Tb1 13_665 3.8093(7)
Sn3 Tb1 2_655 3.1066(11)
Sn3 Tb1 3_655 3.1066(11)
Sn3 Tb2 4_665 3.2247(6)
Sn3 Tb2 1_545 3.2247(6)
Sn3 Tb2 13_665 3.2247(6)
Sn3 Tb2 16_546 3.2247(6)
Sn3 Tb1 13_656 3.5281(8)
Sn3 Tb1 13_655 3.5281(8)
Li4 Tb1 14 2.7952(8)
Li4 Tb1 13 2.7952(8)
Li4 Tb1 2 2.7952(8)
Li4 Tb1 3 2.7952(8)
Li4 Tb1 15 2.7952(8)
Li4 Li4 4 3.2872(6)
Li4 Li4 4_554 3.2872(6)
